data_7221725
loop_
_publ_author_name
'Xia, Jiangbin'
'Huang, Lili'
'Peng, Kai'
'Pei, Tong'

_publ_section_title
;
 Influence of Benzene Ring Number Attached on non-conjugated 3,4-
 Ethylenedioxythiophene Derivatives for Solid State Polymerization
;
_journal_name_full 'RSC Adv.'
_journal_paper_doi 10.1039/C5RA10007K
_journal_year 2015
_chemical_formula_sum 'C20 H17 I2 N O4 S2'
_chemical_formula_weight 653.27
_chemical_name_common
'2-{[Benzhydryl-(7-iodo-2,3-dihydro-thieno[3,4-b][1,4]dioxin-5-ylmethyl)-amino]-methyl}-5-iodo-thiophene-3,4-diol '
_chemical_name_systematic
;
 ?
;
_chemical_properties_physical Heat-sensitive
_space_group_IT_number 61
_symmetry_space_group_name_Hall '-P 2ac 2ab'
_symmetry_space_group_name_H-M 'P b c a'
_atom_sites_solution_hydrogens geom
_atom_sites_solution_primary direct
_atom_sites_solution_secondary difmap
_audit_creation_method SHELXL-97
_audit_update_record
;
2015-05-25 deposited with the CCDC.
2015-08-03 downloaded from the CCDC.
;
_cell_angle_alpha 90.00
_cell_angle_beta 90.00
_cell_angle_gamma 90.00
_cell_formula_units_Z 8
_cell_length_a 16.591
_cell_length_b 16.098(3)
_cell_length_c 16.591(2)
_cell_measurement_temperature 293(2)
_cell_volume 4431.2(10)
_computing_structure_refinement 'SHELXL-97 (Sheldrick, 1997)'
_diffrn_ambient_temperature 293(2)
_diffrn_measured_fraction_theta_full 0.691
_diffrn_measured_fraction_theta_max 0.716
_diffrn_radiation_monochromator graphite
_diffrn_radiation_source 'fine-focus sealed tube'
_diffrn_radiation_type MoK\a
_diffrn_radiation_wavelength 0.71073
_diffrn_reflns_av_R_equivalents 0.0497
_diffrn_reflns_av_sigmaI/netI 0.0492
_diffrn_reflns_limit_h_max 21
_diffrn_reflns_limit_h_min -22
_diffrn_reflns_limit_k_max 21
_diffrn_reflns_limit_k_min -16
_diffrn_reflns_limit_l_max 22
_diffrn_reflns_limit_l_min -22
_diffrn_reflns_number 25379
_diffrn_reflns_theta_full 27.50
_diffrn_reflns_theta_max 29.24
_diffrn_reflns_theta_min 3.02
_exptl_absorpt_coefficient_mu 3.054
_exptl_crystal_density_diffrn 1.958
_exptl_crystal_density_method 'not measured'
_exptl_crystal_F_000 2512
_refine_diff_density_max 0.675
_refine_diff_density_min -0.462
_refine_diff_density_rms 0.076
_refine_ls_extinction_method none
_refine_ls_goodness_of_fit_ref 1.014
_refine_ls_hydrogen_treatment mixed
_refine_ls_matrix_type full
_refine_ls_number_parameters 262
_refine_ls_number_reflns 4320
_refine_ls_number_restraints 0
_refine_ls_restrained_S_all 1.014
_refine_ls_R_factor_all 0.0875
_refine_ls_R_factor_gt 0.0475
_refine_ls_shift/su_max 0.001
_refine_ls_shift/su_mean 0.000
_refine_ls_structure_factor_coef Fsqd
_refine_ls_weighting_details 'calc w=1/[\s^2^(Fo^2^)+(0.0583P)^2^+1.2314P] where P=(Fo^2^+2Fc^2^)/3'
_refine_ls_weighting_scheme calc
_refine_ls_wR_factor_gt 0.1101
_refine_ls_wR_factor_ref 0.1269
_reflns_number_gt 2810
_reflns_number_total 4320
_reflns_threshold_expression >2sigma(I)
_cod_data_source_file c5ra10007k2.cif
_cod_data_source_block 22
_cod_database_code 7221725

loop_
_symmetry_equiv_pos_as_xyz
'x, y, z'
'-x+1/2, -y, z+1/2'
'x+1/2, -y+1/2, -z'
'-x, y+1/2, -z+1/2'
'-x, -y, -z'
'x-1/2, y, -z-1/2'
'-x-1/2, y-1/2, z'
'x, -y-1/2, z-1/2'

loop_
_atom_site_label
_atom_site_type_symbol
_atom_site_fract_x
_atom_site_fract_y
_atom_site_fract_z
_atom_site_U_iso_or_equiv
_atom_site_adp_type
_atom_site_occupancy
_atom_site_symmetry_multiplicity
_atom_site_calc_flag
_atom_site_refinement_flags
I1 I 0.58715(2) 0.16038(2) 0.75878(2) 0.05467(13) Uani 1 1 d .
I2 I 1.16441(2) 0.62808(3) 0.81511(3) 0.06062(14) Uani 1 1 d .
S1 S 0.71149(9) 0.30204(8) 0.69008(8) 0.0488(3) Uani 1 1 d .
S2 S 1.04215(9) 0.49473(9) 0.72497(8) 0.0503(3) Uani 1 1 d .
C1 C 0.6639(3) 0.2597(4) 0.7733(3) 0.0474(11) Uani 1 1 d .
C2 C 0.6859(4) 0.2987(4) 0.8419(3) 0.0534(12) Uani 1 1 d .
C3 C 0.6928(8) 0.3300(8) 0.9770(4) 0.132(5) Uani 1 1 d .
H3A H 0.6483 0.3579 1.0036 0.159 Uiso 1 1 calc R
H3B H 0.7166 0.2932 1.0166 0.159 Uiso 1 1 calc R
C4 C 0.7458(14) 0.3861(10) 0.9613(5) 0.232(13) Uani 1 1 d .
H4A H 0.7940 0.3691 0.9901 0.278 Uiso 1 1 calc R
H4B H 0.7268 0.4360 0.9881 0.278 Uiso 1 1 calc R
C5 C 0.7422(4) 0.3650(4) 0.8275(4) 0.0568(14) Uani 1 1 d .
C6 C 0.7618(3) 0.3744(3) 0.7485(4) 0.0480(11) Uani 1 1 d .
C7 C 0.8207(4) 0.4364(4) 0.7158(4) 0.0560(13) Uani 1 1 d .
H7A H 0.7927 0.4730 0.6788 0.067 Uiso 1 1 calc R
H7B H 0.8408 0.4700 0.7600 0.067 Uiso 1 1 calc R
C8 C 0.9427(4) 0.3535(4) 0.7293(4) 0.0579(14) Uani 1 1 d .
H8A H 0.9739 0.3137 0.6985 0.069 Uiso 1 1 calc R
H8B H 0.9105 0.3230 0.7680 0.069 Uiso 1 1 calc R
C9 C 0.9989(3) 0.4106(3) 0.7735(3) 0.0482(12) Uani 1 1 d .
C10 C 1.0253(3) 0.4047(3) 0.8502(3) 0.0506(12) Uani 1 1 d .
C11 C 1.0166(6) 0.3708(5) 0.9843(5) 0.082(2) Uani 1 1 d .
H11A H 1.0080 0.3241 1.0202 0.099 Uiso 1 1 calc R
H11B H 0.9773 0.4132 0.9978 0.099 Uiso 1 1 calc R
C12 C 1.0986(5) 0.4044(5) 0.9978(5) 0.084(2) Uani 1 1 d .
H12A H 1.1044 0.4203 1.0539 0.101 Uiso 1 1 calc R
H12B H 1.1381 0.3616 0.9862 0.101 Uiso 1 1 calc R
C13 C 1.0803(3) 0.4689(3) 0.8716(3) 0.0486(11) Uani 1 1 d .
C14 C 1.0946(3) 0.5221(4) 0.8106(3) 0.0484(11) Uani 1 1 d .
C15 C 0.8878(4) 0.3831(4) 0.5920(4) 0.0586(14) Uani 1 1 d .
C16 C 0.8214(5) 0.3972(6) 0.5444(4) 0.087(2) Uani 1 1 d .
H16 H 0.7742 0.4178 0.5670 0.105 Uiso 1 1 calc R
C17 C 0.8254(6) 0.3800(8) 0.4606(5) 0.107(4) Uani 1 1 d .
H17 H 0.7798 0.3880 0.4291 0.128 Uiso 1 1 calc R
C18 C 0.8943(9) 0.3523(8) 0.4253(6) 0.118(4) Uani 1 1 d .
H18 H 0.8957 0.3395 0.3707 0.142 Uiso 1 1 calc R
C19 C 0.9607(8) 0.3438(7) 0.4720(6) 0.112(4) Uani 1 1 d .
H19 H 1.0090 0.3283 0.4478 0.134 Uiso 1 1 calc R
C20 C 0.9597(6) 0.3573(5) 0.5532(5) 0.083(2) Uani 1 1 d .
H20 H 1.0064 0.3494 0.5832 0.100 Uiso 1 1 calc R
N1 N 0.8887(3) 0.3992(3) 0.6743(3) 0.0545(10) Uani 1 1 d .
O3 O 1.0036(3) 0.3441(3) 0.9024(3) 0.0655(11) Uani 1 1 d .
O4 O 1.1135(3) 0.4755(3) 0.9472(2) 0.0650(11) Uani 1 1 d .
O8 O 0.7718(3) 0.4115(3) 0.8874(3) 0.0805(14) Uani 1 1 d .
O9 O 0.6585(4) 0.2788(4) 0.9168(2) 0.0821(16) Uani 1 1 d .

loop_
_atom_site_aniso_label
_atom_site_aniso_U_11
_atom_site_aniso_U_22
_atom_site_aniso_U_33
_atom_site_aniso_U_23
_atom_site_aniso_U_13
_atom_site_aniso_U_12
I1 0.0486(2) 0.0426(2) 0.0728(2) -0.00187(16) -0.00463(15) -0.00494(14)
I2 0.0544(2) 0.0473(2) 0.0802(3) 0.00821(18) -0.01411(16) -0.00950(15)
S1 0.0502(7) 0.0404(7) 0.0559(7) -0.0016(5) -0.0067(5) -0.0007(5)
S2 0.0473(7) 0.0415(7) 0.0621(7) 0.0078(6) -0.0053(5) -0.0028(5)
C1 0.043(3) 0.039(3) 0.061(3) -0.002(2) -0.006(2) 0.0008(19)
C2 0.054(3) 0.055(3) 0.051(3) -0.001(2) 0.001(2) -0.004(3)
C3 0.168(11) 0.182(12) 0.048(4) -0.020(5) 0.002(5) -0.094(10)
C4 0.43(3) 0.215(16) 0.048(5) -0.023(6) -0.003(9) -0.21(2)
C5 0.054(3) 0.057(3) 0.060(3) -0.006(3) -0.010(2) -0.003(2)
C6 0.046(3) 0.032(2) 0.066(3) -0.002(2) -0.003(2) 0.001(2)
C7 0.054(3) 0.039(3) 0.075(3) 0.000(3) 0.003(2) 0.000(2)
C8 0.054(3) 0.048(3) 0.072(4) 0.004(3) -0.007(3) -0.004(2)
C9 0.038(3) 0.045(3) 0.062(3) 0.004(2) 0.001(2) 0.002(2)
C10 0.044(3) 0.041(3) 0.067(3) 0.005(2) 0.012(2) 0.001(2)
C11 0.109(7) 0.062(4) 0.077(4) 0.005(4) 0.027(4) 0.002(4)
C12 0.100(6) 0.085(5) 0.066(4) 0.010(4) 0.002(4) -0.004(5)
C13 0.050(3) 0.042(3) 0.054(3) 0.002(2) 0.001(2) 0.006(2)
C14 0.042(3) 0.046(3) 0.057(3) -0.001(2) -0.002(2) -0.001(2)
C15 0.062(4) 0.045(3) 0.069(3) 0.005(3) 0.004(3) -0.011(3)
C16 0.086(5) 0.108(7) 0.069(4) 0.021(4) -0.004(4) -0.023(5)
C17 0.109(8) 0.138(9) 0.074(5) 0.036(5) -0.021(5) -0.042(7)
C18 0.154(12) 0.136(10) 0.063(5) 0.003(5) 0.005(6) -0.039(8)
C19 0.144(10) 0.100(7) 0.090(6) -0.002(5) 0.045(6) 0.007(7)
C20 0.087(5) 0.075(5) 0.087(5) 0.004(4) 0.014(4) 0.015(4)
N1 0.047(3) 0.047(2) 0.069(3) -0.003(2) -0.0023(19) 0.002(2)
O3 0.084(3) 0.048(2) 0.065(2) 0.0126(19) 0.012(2) -0.003(2)
O4 0.084(3) 0.058(3) 0.054(2) 0.0023(18) -0.0072(19) -0.002(2)
O8 0.096(4) 0.071(3) 0.074(3) -0.015(2) -0.012(2) -0.031(3)
O9 0.119(5) 0.074(3) 0.054(2) -0.005(2) 0.009(2) -0.029(3)

loop_
_atom_type_symbol
_atom_type_description
_atom_type_scat_dispersion_real
_atom_type_scat_dispersion_imag
_atom_type_scat_source
C C 0.0033 0.0016 'International Tables Vol C Tables 4.2.6.8 and 6.1.1.4'
I I -0.4742 1.8119 'International Tables Vol C Tables 4.2.6.8 and 6.1.1.4'
N N 0.0061 0.0033 'International Tables Vol C Tables 4.2.6.8 and 6.1.1.4'
O O 0.0106 0.0060 'International Tables Vol C Tables 4.2.6.8 and 6.1.1.4'
S S 0.1246 0.1234 'International Tables Vol C Tables 4.2.6.8 and 6.1.1.4'
H H 0.0000 0.0000 'International Tables Vol C Tables 4.2.6.8 and 6.1.1.4'

loop_
_geom_angle_atom_site_label_1
_geom_angle_atom_site_label_2
_geom_angle_atom_site_label_3
_geom_angle
C1 S1 C6 92.2(3)
C14 S2 C9 91.5(3)
C2 C1 S1 111.5(4)
C2 C1 I1 128.8(4)
S1 C1 I1 119.7(3)
C1 C2 O9 124.7(6)
C1 C2 C5 112.3(5)
O9 C2 C5 122.9(5)
C4 C3 O9 122.8(7)
C4 C3 H3A 106.6
O9 C3 H3A 106.6
C4 C3 H3B 106.6
O9 C3 H3B 106.6
H3A C3 H3B 106.6
C3 C4 O8 127.4(8)
C3 C4 H4A 105.5
O8 C4 H4A 105.5
C3 C4 H4B 105.5
O8 C4 H4B 105.5
H4A C4 H4B 106.0
O8 C5 C6 124.5(6)
O8 C5 C2 122.0(5)
C6 C5 C2 113.5(5)
C5 C6 C7 125.4(5)
C5 C6 S1 110.5(4)
C7 C6 S1 124.0(5)
N1 C7 C6 113.8(5)
N1 C7 H7A 108.8
C6 C7 H7A 108.8
N1 C7 H7B 108.8
C6 C7 H7B 108.8
H7A C7 H7B 107.7
N1 C8 C9 112.0(5)
N1 C8 H8A 109.2
C9 C8 H8A 109.2
N1 C8 H8B 109.2
C9 C8 H8B 109.2
H8A C8 H8B 107.9
C10 C9 C8 128.3(5)
C10 C9 S2 111.0(4)
C8 C9 S2 120.6(4)
C9 C10 O3 124.6(5)
C9 C10 C13 113.1(5)
O3 C10 C13 122.3(5)
O3 C11 C12 112.8(6)
O3 C11 H11A 109.0
C12 C11 H11A 109.0
O3 C11 H11B 109.0
C12 C11 H11B 109.0
H11A C11 H11B 107.8
O4 C12 C11 111.2(7)
O4 C12 H12A 109.4
C11 C12 H12A 109.4
O4 C12 H12B 109.4
C11 C12 H12B 109.4
H12A C12 H12B 108.0
C14 C13 O4 124.4(5)
C14 C13 C10 112.8(5)
O4 C13 C10 122.8(5)
C13 C14 S2 111.6(4)
C13 C14 I2 126.7(4)
S2 C14 I2 121.7(3)
C16 C15 N1 122.9(6)
C16 C15 C20 117.5(7)
N1 C15 C20 119.4(6)
C15 C16 C17 119.5(9)
C15 C16 H16 120.2
C17 C16 H16 120.2
C18 C17 C16 121.7(9)
C18 C17 H17 119.1
C16 C17 H17 119.1
C19 C18 C17 118.1(9)
C19 C18 H18 121.0
C17 C18 H18 121.0
C18 C19 C20 122.6(10)
C18 C19 H19 118.7
C20 C19 H19 118.7
C19 C20 C15 120.4(9)
C19 C20 H20 119.8
C15 C20 H20 119.8
C15 N1 C7 122.3(5)
C15 N1 C8 121.5(5)
C7 N1 C8 112.6(5)
C10 O3 C11 110.5(5)
C13 O4 C12 113.6(5)
C5 O8 C4 112.6(6)
C2 O9 C3 111.9(6)

loop_
_geom_bond_atom_site_label_1
_geom_bond_atom_site_label_2
_geom_bond_distance
I1 C1 2.058(5)
I2 C14 2.063(6)
S1 C1 1.730(6)
S1 C6 1.730(6)
S2 C14 1.723(5)
S2 C9 1.731(6)
C1 C2 1.350(8)
C2 O9 1.361(7)
C2 C5 1.439(8)
C3 C4 1.288(14)
C3 O9 1.414(9)
C3 H3A 0.9700
C3 H3B 0.9700
C4 O8 1.363(12)
C4 H4A 0.9700
C4 H4B 0.9700
C5 O8 1.338(7)
C5 C6 1.358(8)
C6 C7 1.498(8)
C7 N1 1.452(8)
C7 H7A 0.9700
C7 H7B 0.9700
C8 N1 1.474(7)
C8 C9 1.501(8)
C8 H8A 0.9700
C8 H8B 0.9700
C9 C10 1.349(8)
C10 O3 1.353(7)
C10 C13 1.423(8)
C11 O3 1.442(9)
C11 C12 1.480(12)
C11 H11A 0.9700
C11 H11B 0.9700
C12 O4 1.441(9)
C12 H12A 0.9700
C12 H12B 0.9700
C13 C14 1.347(7)
C13 O4 1.375(6)
C15 C16 1.374(10)
C15 N1 1.390(8)
C15 C20 1.418(10)
C16 C17 1.419(12)
C16 H16 0.9300
C17 C18 1.359(17)
C17 H17 0.9300
C18 C19 1.354(17)
C18 H18 0.9300
C19 C20 1.364(12)
C19 H19 0.9300
C20 H20 0.9300

loop_
_geom_torsion_atom_site_label_1
_geom_torsion_atom_site_label_2
_geom_torsion_atom_site_label_3
_geom_torsion_atom_site_label_4
_geom_torsion
C6 S1 C1 C2 -0.4(5)
C6 S1 C1 I1 -179.0(3)
S1 C1 C2 O9 -179.7(5)
I1 C1 C2 O9 -1.3(10)
S1 C1 C2 C5 0.5(7)
I1 C1 C2 C5 178.9(4)
O9 C3 C4 O8 7(3)
C1 C2 C5 O8 -179.8(6)
O9 C2 C5 O8 0.4(10)
C1 C2 C5 C6 -0.4(8)
O9 C2 C5 C6 179.8(6)
O8 C5 C6 C7 1.4(10)
C2 C5 C6 C7 -178.0(6)
O8 C5 C6 S1 179.5(5)
C2 C5 C6 S1 0.1(7)
C1 S1 C6 C5 0.1(5)
C1 S1 C6 C7 178.3(5)
C5 C6 C7 N1 119.3(6)
S1 C6 C7 N1 -58.6(7)
N1 C8 C9 C10 143.3(6)
N1 C8 C9 S2 -39.3(7)
C14 S2 C9 C10 -0.9(4)
C14 S2 C9 C8 -178.8(5)
C8 C9 C10 O3 -0.8(9)
S2 C9 C10 O3 -178.5(4)
C8 C9 C10 C13 178.4(6)
S2 C9 C10 C13 0.8(6)
O3 C11 C12 O4 60.3(9)
C9 C10 C13 C14 -0.2(7)
O3 C10 C13 C14 179.1(5)
C9 C10 C13 O4 178.9(5)
O3 C10 C13 O4 -1.8(8)
O4 C13 C14 S2 -179.6(4)
C10 C13 C14 S2 -0.5(6)
O4 C13 C14 I2 -2.9(8)
C10 C13 C14 I2 176.2(4)
C9 S2 C14 C13 0.8(4)
C9 S2 C14 I2 -176.1(3)
N1 C15 C16 C17 179.3(8)
C20 C15 C16 C17 4.3(12)
C15 C16 C17 C18 -2.0(16)
C16 C17 C18 C19 -2.2(17)
C17 C18 C19 C20 4.0(17)
C18 C19 C20 C15 -1.6(16)
C16 C15 C20 C19 -2.6(12)
N1 C15 C20 C19 -177.8(8)
C16 C15 N1 C7 -3.4(10)
C20 C15 N1 C7 171.5(6)
C16 C15 N1 C8 153.5(7)
C20 C15 N1 C8 -31.6(9)
C6 C7 N1 C15 90.7(7)
C6 C7 N1 C8 -68.0(7)
C9 C8 N1 C15 120.8(6)
C9 C8 N1 C7 -80.3(6)
C9 C10 O3 C11 -158.7(6)
C13 C10 O3 C11 22.1(8)
C12 C11 O3 C10 -50.7(8)
C14 C13 O4 C12 -171.1(6)
C10 C13 O4 C12 9.9(8)
C11 C12 O4 C13 -37.4(8)
C6 C5 O8 C4 -176.5(12)
C2 C5 O8 C4 2.9(14)
C3 C4 O8 C5 -7(3)
C1 C2 O9 C3 179.5(9)
C5 C2 O9 C3 -0.7(11)
C4 C3 O9 C2 -3(2)
